data_7708085
loop_
_publ_author_name
'Takahashi, Kiyonori'
'Miyazaki, Yuji'
'Noro, Shin-ichiro'
'Nakano, Motohiro'
'Nakamura, Takayoshi'
'Akutagawa, Tomoyuki'

_publ_section_title
;
 Dipole Fluctuation and Structural Phase Transition in Hydrogen-Bonding
 Molecular Assemblies of Mononuclear CuII Complexes with Polar
 Fluorobenzoate Ligands
;
_journal_name_full 'Dalton Transactions'
_journal_paper_doi 10.1039/D1DT02118D
_journal_year 2021
_chemical_formula_moiety 'C120 H90 Cu5 F20 N10 O25'
_chemical_formula_sum 'C120 H90 Cu5 F20 N10 O25'
_chemical_formula_weight 2769.78
_space_group_crystal_system monoclinic
_space_group_IT_number 15
_space_group_name_Hall '-C 2yc'
_space_group_name_H-M_alt 'C 1 2/c 1'
_atom_sites_solution_hydrogens geom
_atom_sites_solution_primary direct
_atom_sites_solution_secondary difmap
_audit_update_record
;
2019-11-28 deposited with the CCDC.	2021-08-18 downloaded from the CCDC.
;
_cell_angle_alpha 90.0000
_cell_angle_beta 109.524(2)
_cell_angle_gamma 90.0000
_cell_formula_units_Z 4
_cell_length_a 49.8786(15)
_cell_length_b 6.11641(18)
_cell_length_c 40.4687(14)
_cell_measurement_reflns_used 11441
_cell_measurement_temperature 240
_cell_measurement_theta_max 68.17
_cell_measurement_theta_min 3.44
_cell_volume 11636.2(7)
_computing_cell_refinement 'RAPID AUTO'
_computing_data_collection 'RAPID AUTO (Rigaku, ????)'
_computing_data_reduction 'RAPID AUTO'
_computing_molecular_graphics 'CrystalStructure 4.3'
_computing_publication_material 'CrystalStructure 4.3 (Rigaku, 2018)'
_computing_structure_refinement 'SHELXL Version 2018/3 (Sheldrick, 2008)'
_computing_structure_solution 'SIR2011 (Burla, et al., 2012)'
_diffrn_ambient_temperature 240
_diffrn_detector_area_resol_mean 10.000
_diffrn_measured_fraction_theta_full 0.999
_diffrn_measured_fraction_theta_max 0.998
_diffrn_measurement_device_type 'Rigaku R-AXIS RAPID'
_diffrn_measurement_method \w
_diffrn_radiation_type 'Cu K\a'
_diffrn_radiation_wavelength 1.54187
_diffrn_reflns_av_R_equivalents 0.0698
_diffrn_reflns_av_unetI/netI 0.0903
_diffrn_reflns_Laue_measured_fraction_full 0.999
_diffrn_reflns_Laue_measured_fraction_max 0.998
_diffrn_reflns_limit_h_max 60
_diffrn_reflns_limit_h_min -58
_diffrn_reflns_limit_k_max 7
_diffrn_reflns_limit_k_min -7
_diffrn_reflns_limit_l_max 48
_diffrn_reflns_limit_l_min -48
_diffrn_reflns_number 58302
_diffrn_reflns_point_group_measured_fraction_full 0.999
_diffrn_reflns_point_group_measured_fraction_max 0.998
_diffrn_reflns_theta_full 67.687
_diffrn_reflns_theta_max 68.214
_diffrn_reflns_theta_min 3.438
_diffrn_standards_number 0
_exptl_absorpt_coefficient_mu 1.977
_exptl_absorpt_correction_T_max 0.821
_exptl_absorpt_correction_T_min 0.813
_exptl_absorpt_correction_type numerical
_exptl_absorpt_process_details 'NUMABS (Rigaku, 1999)'
_exptl_crystal_colour blue
_exptl_crystal_density_diffrn 1.581
_exptl_crystal_density_method 'not measured'
_exptl_crystal_description block
_exptl_crystal_F_000 5620.00
_exptl_crystal_size_max 0.100
_exptl_crystal_size_mid 0.100
_exptl_crystal_size_min 0.100
_refine_diff_density_max 0.54
_refine_diff_density_min -0.48
_refine_ls_extinction_method none
_refine_ls_goodness_of_fit_ref 0.934
_refine_ls_hydrogen_treatment mixed
_refine_ls_number_parameters 844
_refine_ls_number_reflns 10643
_refine_ls_number_restraints 91
_refine_ls_R_factor_all 0.1455
_refine_ls_R_factor_gt 0.0702
_refine_ls_shift/su_max 0.006
_refine_ls_structure_factor_coef Fsqd
_refine_ls_weighting_details 'w = 1/[\s^2^(Fo^2^)+(0.0500P)^2^] where P=(Fo^2^+2Fc^2^)/3'
_refine_ls_weighting_scheme calc
_refine_ls_wR_factor_gt 0.1484
_refine_ls_wR_factor_ref 0.1658
_reflns_Friedel_coverage 0.000
_reflns_number_gt 3460
_reflns_number_total 10643
_reflns_threshold_expression F^2^>2.0\s(F^2^)
_cod_data_source_file d1dt02118d2.cif
_cod_data_source_block crystal3_240K
_cod_original_cell_volume 11636.2(6)
_cod_database_code 7708085

loop_
_space_group_symop_operation_xyz
'x, y, z'
'-x, y, -z+1/2'
'x+1/2, y+1/2, z'
'-x+1/2, y+1/2, -z+1/2'
'-x, -y, -z'
'x, -y, z-1/2'
'-x+1/2, -y+1/2, -z'
'x+1/2, -y+1/2, z-1/2'

loop_
_atom_site_label
_atom_site_type_symbol
_atom_site_fract_x
_atom_site_fract_y
_atom_site_fract_z
_atom_site_U_iso_or_equiv
_atom_site_adp_type
_atom_site_occupancy
_atom_site_site_symmetry_order
_atom_site_calc_flag
_atom_site_refinement_flags_posn
_atom_site_refinement_flags_adp
_atom_site_refinement_flags_occupancy
_atom_site_disorder_assembly
_atom_site_disorder_group
Cu1 Cu 0.500000 0.24526(16) 0.250000 0.0416(4) Uani 1 2 d S T P . .
Cu2 Cu 0.59866(2) 0.72634(11) 0.45098(3) 0.0451(2) Uani 1 1 d . . . . .
Cu3 Cu 0.70228(2) 0.25744(12) 0.64904(2) 0.0429(3) Uani 1 1 d . . . . .
F1 F 0.66252(9) 0.2418(7) 0.24670(14) 0.138(2) Uani 1 1 d . . . . .
F2 F 0.64999(10) -0.1456(9) 0.26532(15) 0.162(2) Uani 1 1 d . . . . .
F3 F 0.76042(9) 0.6805(8) 0.44399(15) 0.160(2) Uani 1 1 d . . . . .
F4A F 0.73602(12) 0.9963(10) 0.4693(2) 0.170(4) Uani 0.693(9) 1 d . U P A 1
F4B F 0.7397(3) 0.302(3) 0.4382(6) 0.197(11) Uani 0.307(9) 1 d . . P A 2
F5 F 0.43447(11) 0.6334(11) 0.44867(19) 0.215(3) Uani 1 1 d . . . . .
F6A F 0.4611(2) 0.2488(18) 0.4661(4) 0.243(9) Uani 0.535(12) 1 d D . P B 1
F6B F 0.4580(4) 0.964(3) 0.4221(4) 0.238(9) Uiso 0.465(12) 1 d D . P B 2
F7 F 0.86595(9) 0.2648(7) 0.64857(14) 0.142(2) Uani 1 1 d . . . . .
F8 F 0.85305(11) -0.1206(9) 0.66630(16) 0.169(2) Uani 1 1 d . . . . .
F9 F 0.54197(9) 0.2059(8) 0.65918(14) 0.146(2) Uani 1 1 d . . . . .
F10 F 0.56657(13) 0.5243(11) 0.6355(2) 0.250(4) Uani 1 1 d . . . . .
O1 O 0.54074(7) 0.2553(6) 0.25952(10) 0.0481(12) Uani 1 1 d . . . . .
O2 O 0.54557(8) -0.1052(6) 0.25342(10) 0.0590(12) Uani 1 1 d . . . . .
O3 O 0.500000 0.6213(9) 0.250000 0.0572(17) Uani 1 2 d DS T P . .
H1 H 0.5147(7) 0.691(8) 0.2526(16) 0.086 Uiso 1 1 d D U . . .
O4 O 0.63934(8) 0.7237(6) 0.45864(11) 0.0540(12) Uani 1 1 d . . . . .
O5 O 0.64077(9) 0.3708(7) 0.44592(11) 0.0722(14) Uani 1 1 d . . . . .
O6 O 0.55783(8) 0.7187(6) 0.44361(10) 0.0528(12) Uani 1 1 d . . . . .
O7 O 0.55723(10) 0.3633(7) 0.45553(12) 0.0800(15) Uani 1 1 d . . . . .
O8 O 0.59858(9) 1.0940(5) 0.44975(11) 0.0651(11) Uani 1 1 d D . . . .
H2 H 0.61107(7) 1.183(4) 0.4494(2) 0.098 Uiso 1 1 d D U . . .
H5 H 0.58498(7) 1.169(5) 0.4512(2) 0.098 Uiso 1 1 d D U . . .
O9 O 0.74324(8) 0.2682(6) 0.65747(10) 0.0502(12) Uani 1 1 d . . . . .
O10 O 0.74863(9) -0.0880(7) 0.65241(11) 0.0638(13) Uani 1 1 d . . . . .
O11 O 0.66128(8) 0.2584(6) 0.64041(10) 0.0529(12) Uani 1 1 d . . . . .
O12 O 0.66029(9) -0.0945(7) 0.65276(11) 0.0657(13) Uani 1 1 d . . . . .
O13 O 0.70272(8) 0.6291(6) 0.64853(10) 0.0597(12) Uani 1 1 d D . . . .
H6 H 0.69147(7) 0.715(5) 0.65389(19) 0.090 Uiso 1 1 d D U . . .
H13 H 0.71683(7) 0.714(5) 0.64976(19) 0.090 Uiso 1 1 d D U . . .
N1 N 0.50527(9) 0.2037(8) 0.30154(12) 0.0422(13) Uani 1 1 d . . . . .
N2 N 0.59101(9) 0.6890(9) 0.39938(12) 0.0454(13) Uani 1 1 d . . . . .
N3 N 0.60665(10) 0.7085(8) 0.50322(13) 0.0469(14) Uani 1 1 d . . . . .
N4 N 0.69586(9) 0.2251(8) 0.59727(12) 0.0422(13) Uani 1 1 d . . . . .
N5 N 0.70872(9) 0.2186(8) 0.70060(13) 0.0419(13) Uani 1 1 d . . . . .
C1 C 0.55461(13) 0.0862(11) 0.25587(16) 0.0430(16) Uani 1 1 d . . . . .
C2 C 0.58382(13) 0.1338(10) 0.25481(16) 0.0495(17) Uani 1 1 d . . . . .
C3 C 0.59192(14) 0.3299(11) 0.24739(18) 0.076(2) Uani 1 1 d . . . . .
H3 H 0.578863 0.444956 0.244705 0.092 Uiso 1 1 calc R U . . .
C4 C 0.61750(16) 0.3811(12) 0.2433(2) 0.093(3) Uani 1 1 d . . . . .
H4 H 0.621640 0.521506 0.236832 0.112 Uiso 1 1 calc R U . . .
C5 C 0.63651(17) 0.2109(14) 0.2493(2) 0.085(3) Uani 1 1 d . . . . .
C6 C 0.62974(15) 0.0129(13) 0.2584(2) 0.079(2) Uani 1 1 d . . . . .
C7 C 0.60333(14) -0.0304(11) 0.26048(17) 0.075(2) Uani 1 1 d . . . . .
H7 H 0.598734 -0.172225 0.265760 0.090 Uiso 1 1 calc R U . . .
C8 C 0.49616(12) 0.3596(10) 0.31866(18) 0.0542(18) Uani 1 1 d . . . . .
H8 H 0.486795 0.482504 0.306075 0.065 Uiso 1 1 calc R U . . .
C9 C 0.50008(14) 0.3461(11) 0.35457(19) 0.065(2) Uani 1 1 d . . . . .
H9 H 0.493227 0.456049 0.365890 0.079 Uiso 1 1 calc R U . . .
C10 C 0.51389(14) 0.1718(12) 0.37222(18) 0.0634(19) Uani 1 1 d . . . . .
H10 H 0.517233 0.160080 0.396434 0.076 Uiso 1 1 calc R U . . .
C11 C 0.52331(13) 0.0080(11) 0.35496(19) 0.0606(19) Uani 1 1 d . . . . .
H11 H 0.532669 -0.116360 0.367049 0.073 Uiso 1 1 calc R U . . .
C12 C 0.51853(12) 0.0333(10) 0.31969(18) 0.0539(18) Uani 1 1 d . . . . .
H12 H 0.525044 -0.076299 0.307949 0.065 Uiso 1 1 calc R U . . .
C13 C 0.65096(14) 0.5542(12) 0.45130(16) 0.0508(19) Uani 1 1 d . . . . .
C14 C 0.68051(13) 0.5929(10) 0.44991(17) 0.0540(17) Uani 1 1 d . U . . .
C15 C 0.69424(14) 0.7881(12) 0.4583(2) 0.091(2) Uani 1 1 d . U . . .
H15 H 0.685356 0.906702 0.465221 0.109 Uiso 1 1 calc R U . . .
C16 C 0.72081(15) 0.8105(14) 0.4566(2) 0.111(2) Uani 1 1 d . U . . .
H16B H 0.730384 0.943997 0.463508 0.133 Uiso 0.307(9) 1 calc R U P A 2
C17 C 0.73408(18) 0.6481(16) 0.4454(2) 0.105(2) Uani 1 1 d . U . . .
C18 C 0.72158(16) 0.4578(14) 0.4378(2) 0.093(2) Uani 1 1 d . U . . .
H18A H 0.731093 0.342749 0.430951 0.112 Uiso 0.693(9) 1 calc R U P A 1
C19 C 0.69436(14) 0.4211(11) 0.43953(18) 0.077(2) Uani 1 1 d . U . . .
H19 H 0.685594 0.283615 0.433843 0.093 Uiso 1 1 calc R U . . .
C20 C 0.54597(14) 0.5450(12) 0.44925(16) 0.0513(18) Uani 1 1 d . . . . .
C21 C 0.51628(17) 0.5570(13) 0.4493(2) 0.081(2) Uani 1 1 d . U . . .
C22 F 0.50217(14) 0.7591(11) 0.44114(19) 0.204(2) Uani 1 1 d . U . . .
H22 H 0.511556 0.878127 0.435170 0.244 Uiso 1 1 calc R U . . .
C23 C 0.4717(2) 0.790(2) 0.4418(3) 0.168(3) Uani 1 1 d D U . . .
H23A H 0.462031 0.924380 0.437768 0.201 Uiso 0.535(12) 1 calc R U P B 1
C24 C 0.46146(19) 0.616(2) 0.4482(3) 0.134(3) Uani 1 1 d . U . . .
C25 C 0.47355(19) 0.4167(17) 0.4562(3) 0.120(3) Uani 1 1 d D U . . .
H25B H 0.463394 0.298319 0.461019 0.144 Uiso 0.465(12) 1 calc R U P B 2
C26 C 0.50196(17) 0.3921(15) 0.4572(2) 0.099(2) Uani 1 1 d . U . . .
H26 H 0.511029 0.256282 0.463672 0.14(3) Uiso 1 1 calc R . . . .
C27 C 0.59854(12) 0.8392(10) 0.38041(19) 0.0565(19) Uani 1 1 d . . . . .
H27 H 0.608422 0.963745 0.391775 0.068 Uiso 1 1 calc R U . . .
C28 C 0.59246(14) 0.8194(12) 0.34485(18) 0.0614(19) Uani 1 1 d . . . . .
H28 H 0.597768 0.931542 0.332407 0.074 Uiso 1 1 calc R U . . .
C29 C 0.57875(13) 0.6385(12) 0.32733(17) 0.064(2) Uani 1 1 d . . . . .
H29 H 0.574624 0.623138 0.303023 0.076 Uiso 1 1 calc R U . . .
C30 C 0.57122(13) 0.4790(11) 0.34679(19) 0.0613(19) Uani 1 1 d . . . . .
H30 H 0.561833 0.351470 0.335929 0.074 Uiso 1 1 calc R U . . .
C31 C 0.57766(12) 0.5097(10) 0.38239(17) 0.0513(17) Uani 1 1 d . . . . .
H31 H 0.572472 0.400181 0.395398 0.062 Uiso 1 1 calc R U . . .
C32 C 0.59793(13) 0.8657(10) 0.5200(2) 0.0592(19) Uani 1 1 d . . . . .
H32 H 0.586895 0.980560 0.506882 0.071 Uiso 1 1 calc R U . . .
C33 C 0.60448(15) 0.8667(12) 0.5563(2) 0.069(2) Uani 1 1 d . . . . .
H33 H 0.597938 0.979842 0.567362 0.083 Uiso 1 1 calc R U . . .
C34 C 0.62034(15) 0.7032(14) 0.57517(19) 0.069(2) Uani 1 1 d . . . . .
H34 H 0.625575 0.703217 0.599749 0.083 Uiso 1 1 calc R U . . .
C35 C 0.62878(13) 0.5370(12) 0.5584(2) 0.067(2) Uani 1 1 d . . . . .
H35 H 0.639248 0.418296 0.571017 0.080 Uiso 1 1 calc R U . . .
C36 C 0.62160(13) 0.5471(10) 0.52240(19) 0.0576(19) Uani 1 1 d . . . . .
H36 H 0.627652 0.433330 0.510940 0.069 Uiso 1 1 calc R U . . .
C37 C 0.75708(14) 0.1006(12) 0.65465(16) 0.0519(18) Uani 1 1 d . . . . .
C38 C 0.78620(13) 0.1465(11) 0.65386(15) 0.0506(17) Uani 1 1 d . . . . .
C39 C 0.79427(15) 0.3514(12) 0.64638(19) 0.087(2) Uani 1 1 d . . . . .
H39 H 0.781065 0.466023 0.642965 0.104 Uiso 1 1 calc R U . . .
C40 C 0.82128(19) 0.4001(17) 0.6435(3) 0.141(4) Uani 1 1 d . . . . .
H40 H 0.825924 0.540856 0.637827 0.169 Uiso 1 1 calc R U . . .
C41 C 0.83905(19) 0.2396(17) 0.6492(3) 0.108(3) Uani 1 1 d . . . . .
C42 C 0.83314(17) 0.0365(15) 0.6573(2) 0.094(3) Uani 1 1 d . . . . .
C43 C 0.80623(14) -0.0143(11) 0.65988(17) 0.075(2) Uani 1 1 d . . . . .
H43 H 0.802212 -0.156668 0.665643 0.090 Uiso 1 1 calc R U . . .
C44 C 0.64965(14) 0.0884(12) 0.64804(17) 0.0533(19) Uani 1 1 d . . . . .
C45 C 0.62061(13) 0.1236(12) 0.65063(16) 0.0506(17) Uani 1 1 d . . . . .
C46 C 0.60765(16) 0.3107(14) 0.6433(2) 0.101(3) Uani 1 1 d . . . . .
H46 H 0.616064 0.429364 0.635738 0.13(3) Uiso 1 1 calc R . . . .
C47 C 0.5814(2) 0.3310(15) 0.6470(3) 0.128(4) Uani 1 1 d . . . . .
C48 C 0.56788(17) 0.1713(17) 0.6566(2) 0.097(3) Uani 1 1 d . . . . .
C49 C 0.57940(19) -0.0312(15) 0.6641(2) 0.118(3) Uani 1 1 d . . . . .
H49 H 0.570406 -0.148984 0.671049 0.141 Uiso 1 1 calc R U . . .
C50 C 0.60686(18) -0.0444(11) 0.6602(2) 0.099(3) Uani 1 1 d . . . . .
H50 H 0.616173 -0.180355 0.664693 0.118 Uiso 1 1 calc R U . . .
C51 C 0.70532(13) 0.3780(10) 0.57960(19) 0.0560(19) Uani 1 1 d . . . . .
H51 H 0.716326 0.494990 0.592098 0.067 Uiso 1 1 calc R U . . .
C52 C 0.69934(14) 0.3672(12) 0.5442(2) 0.068(2) Uani 1 1 d . . . . .
H52 H 0.705843 0.477562 0.532599 0.082 Uiso 1 1 calc R U . . .
C53 C 0.68392(15) 0.1962(13) 0.52558(18) 0.067(2) Uani 1 1 d . . . . .
H53 H 0.679485 0.188847 0.501135 0.081 Uiso 1 1 calc R U . . .
C54 C 0.67493(13) 0.0341(11) 0.54331(19) 0.062(2) Uani 1 1 d . . . . .
H54 H 0.664797 -0.087663 0.531247 0.074 Uiso 1 1 calc R U . . .
C55 C 0.68119(12) 0.0550(9) 0.57938(18) 0.0505(17) Uani 1 1 d . . . . .
H55 H 0.674923 -0.053812 0.591502 0.061 Uiso 1 1 calc R U . . .
C56 C 0.69988(12) 0.3691(10) 0.71898(17) 0.0534(18) Uani 1 1 d . . . . .
H56 H 0.690425 0.494639 0.707415 0.064 Uiso 1 1 calc R U . . .
C57 C 0.70430(13) 0.3443(11) 0.75427(18) 0.0595(19) Uani 1 1 d . . . . .
H57 H 0.698238 0.452379 0.766707 0.071 Uiso 1 1 calc R U . . .
C58 C 0.71777(13) 0.1582(11) 0.77101(17) 0.0559(18) Uani 1 1 d . . . . .
H58 H 0.721233 0.139397 0.795137 0.067 Uiso 1 1 calc R U . . .
C59 C 0.72604(11) 0.0017(10) 0.75249(18) 0.0510(18) Uani 1 1 d . . . . .
H59 H 0.734772 -0.127784 0.763416 0.061 Uiso 1 1 calc R U . . .
C60 C 0.72138(11) 0.0371(9) 0.71778(17) 0.0477(17) Uani 1 1 d . . . . .
H60 H 0.727300 -0.070589 0.705132 0.057 Uiso 1 1 calc R U . . .

loop_
_atom_site_aniso_label
_atom_site_aniso_U_11
_atom_site_aniso_U_22
_atom_site_aniso_U_33
_atom_site_aniso_U_23
_atom_site_aniso_U_13
_atom_site_aniso_U_12
Cu1 0.0332(7) 0.0426(8) 0.0469(10) 0.000 0.0107(7) 0.000
Cu2 0.0383(4) 0.0465(5) 0.0490(6) 0.0008(5) 0.0127(4) -0.0001(5)
Cu3 0.0350(6) 0.0479(6) 0.0449(7) -0.0018(4) 0.0123(5) 0.0028(4)
F1 0.077(3) 0.129(4) 0.246(6) -0.040(3) 0.106(4) -0.035(3)
F2 0.105(4) 0.134(4) 0.282(7) 0.022(4) 0.111(4) 0.027(3)
F3 0.076(3) 0.168(5) 0.268(7) 0.041(4) 0.103(4) 0.005(3)
F4A 0.070(4) 0.071(5) 0.376(11) -0.015(6) 0.082(6) -0.035(3)
F4B 0.106(13) 0.18(2) 0.35(3) -0.004(17) 0.152(16) 0.056(12)
F5 0.080(4) 0.255(7) 0.351(9) -0.071(6) 0.125(5) -0.034(4)
F6A 0.212(12) 0.224(14) 0.395(19) -0.158(12) 0.238(13) -0.159(10)
F7 0.083(3) 0.145(5) 0.233(6) -0.032(3) 0.099(4) -0.025(3)
F8 0.113(4) 0.148(5) 0.271(7) 0.011(5) 0.099(5) 0.017(4)
F9 0.081(3) 0.162(5) 0.232(6) -0.036(4) 0.100(4) -0.011(3)
F10 0.137(5) 0.167(6) 0.483(12) 0.018(7) 0.151(7) 0.024(5)
O1 0.032(2) 0.056(3) 0.054(3) -0.006(2) 0.012(2) -0.003(2)
O2 0.052(3) 0.049(3) 0.086(3) 0.010(2) 0.035(3) 0.002(2)
O3 0.036(4) 0.035(4) 0.096(5) 0.000 0.016(4) 0.000
O4 0.038(2) 0.061(3) 0.065(3) 0.000(2) 0.019(2) 0.006(2)
O5 0.063(3) 0.057(3) 0.102(4) 0.010(3) 0.034(3) -0.004(2)
O6 0.038(2) 0.058(3) 0.062(3) 0.004(2) 0.016(2) -0.005(2)
O7 0.082(4) 0.059(3) 0.115(4) -0.008(3) 0.054(3) 0.004(3)
O8 0.058(2) 0.041(2) 0.102(3) 0.008(2) 0.034(2) 0.001(2)
O9 0.040(2) 0.057(3) 0.052(3) -0.003(2) 0.013(2) 0.009(2)
O10 0.059(3) 0.053(3) 0.090(4) 0.013(3) 0.039(3) 0.005(2)
O11 0.035(3) 0.072(3) 0.051(3) 0.002(2) 0.014(2) -0.005(2)
O12 0.061(3) 0.056(3) 0.084(4) -0.010(2) 0.029(3) 0.005(2)
O13 0.052(3) 0.045(3) 0.083(3) -0.006(2) 0.023(3) 0.006(2)
N1 0.035(3) 0.046(3) 0.047(4) -0.002(3) 0.016(3) 0.003(2)
N2 0.039(3) 0.052(3) 0.045(4) 0.003(3) 0.014(3) 0.003(3)
N3 0.041(3) 0.049(3) 0.052(4) 0.000(3) 0.018(3) 0.002(3)
N4 0.036(3) 0.045(3) 0.041(4) -0.005(3) 0.007(3) 0.001(2)
N5 0.038(3) 0.042(3) 0.043(4) -0.003(3) 0.009(3) 0.001(2)
C1 0.035(4) 0.050(4) 0.043(4) 0.009(3) 0.013(3) 0.001(3)
C2 0.045(4) 0.051(4) 0.057(4) 0.004(4) 0.022(4) 0.010(3)
C3 0.062(5) 0.055(5) 0.126(7) -0.014(5) 0.050(5) -0.011(4)
C4 0.074(6) 0.064(5) 0.166(8) -0.015(5) 0.074(6) -0.013(4)
C5 0.073(6) 0.072(6) 0.129(7) -0.018(5) 0.059(5) -0.015(5)
C6 0.056(5) 0.076(6) 0.129(7) -0.009(5) 0.062(5) 0.012(4)
C7 0.067(5) 0.068(5) 0.105(6) 0.012(4) 0.047(5) 0.002(4)
C8 0.052(4) 0.053(4) 0.058(5) -0.001(4) 0.018(4) 0.007(3)
C9 0.080(6) 0.066(5) 0.057(6) -0.014(4) 0.031(5) 0.001(4)
C10 0.072(5) 0.077(5) 0.049(5) 0.004(4) 0.031(4) -0.007(4)
C11 0.061(5) 0.064(5) 0.057(5) 0.014(4) 0.021(4) -0.003(4)
C12 0.051(4) 0.058(4) 0.049(5) 0.000(4) 0.012(4) 0.007(3)
C13 0.047(4) 0.057(5) 0.044(5) 0.014(4) 0.009(4) 0.001(4)
C14 0.051(4) 0.044(4) 0.077(4) 0.010(3) 0.033(3) 0.008(3)
C15 0.059(4) 0.065(4) 0.165(5) -0.008(4) 0.057(4) -0.003(4)
C16 0.048(4) 0.079(5) 0.220(6) 0.006(5) 0.065(4) -0.012(4)
C17 0.070(5) 0.091(6) 0.175(6) 0.012(5) 0.069(5) 0.001(4)
C18 0.075(5) 0.095(5) 0.135(5) 0.007(5) 0.068(4) 0.027(4)
C19 0.073(4) 0.070(4) 0.104(5) 0.002(4) 0.049(4) 0.009(4)
C20 0.044(4) 0.065(5) 0.050(5) -0.013(4) 0.022(4) -0.004(4)
C21 0.077(5) 0.072(5) 0.119(5) -0.021(4) 0.064(4) -0.022(4)
C22 0.146(5) 0.185(5) 0.280(6) -0.007(5) 0.071(5) -0.021(4)
C23 0.086(5) 0.155(7) 0.267(7) 0.012(7) 0.064(6) -0.021(6)
C24 0.071(5) 0.130(7) 0.219(7) -0.027(7) 0.072(5) -0.032(5)
C25 0.088(5) 0.109(6) 0.189(6) -0.037(5) 0.082(5) -0.052(5)
C26 0.084(5) 0.088(5) 0.150(6) -0.037(4) 0.070(4) -0.035(4)
C27 0.056(4) 0.050(4) 0.063(5) 0.000(4) 0.019(4) -0.003(3)
C28 0.068(5) 0.071(5) 0.055(5) 0.016(4) 0.034(4) 0.011(4)
C29 0.055(4) 0.084(6) 0.050(5) -0.006(4) 0.014(4) -0.008(4)
C30 0.058(5) 0.065(5) 0.058(5) -0.008(4) 0.015(4) -0.008(4)
C31 0.050(4) 0.051(4) 0.049(5) 0.011(4) 0.011(4) -0.005(3)
C32 0.057(4) 0.052(4) 0.074(6) -0.003(4) 0.030(4) 0.002(3)
C33 0.080(6) 0.073(5) 0.062(6) -0.018(4) 0.033(5) -0.009(4)
C34 0.058(5) 0.099(6) 0.047(5) -0.003(5) 0.015(4) -0.015(4)
C35 0.046(4) 0.093(6) 0.056(5) 0.021(5) 0.009(4) 0.005(4)
C36 0.048(4) 0.060(4) 0.066(6) 0.004(4) 0.020(4) 0.008(3)
C37 0.049(4) 0.061(5) 0.046(5) 0.008(4) 0.016(4) 0.004(4)
C38 0.046(4) 0.056(4) 0.051(4) 0.007(4) 0.018(3) 0.015(3)
C39 0.075(5) 0.070(5) 0.130(7) -0.032(5) 0.056(5) -0.004(4)
C40 0.097(7) 0.163(10) 0.193(11) -0.061(8) 0.086(8) 0.031(7)
C41 0.078(6) 0.108(8) 0.167(9) -0.037(7) 0.077(7) -0.040(6)
C42 0.055(5) 0.085(7) 0.143(8) 0.008(6) 0.031(5) 0.038(5)
C43 0.061(5) 0.077(5) 0.095(6) 0.025(4) 0.037(5) 0.012(4)
C44 0.050(4) 0.064(5) 0.043(4) -0.004(4) 0.013(4) 0.010(4)
C45 0.045(4) 0.058(5) 0.053(4) -0.007(4) 0.022(3) 0.000(3)
C46 0.061(5) 0.066(5) 0.188(9) 0.026(6) 0.059(6) 0.008(5)
C47 0.091(8) 0.050(6) 0.247(12) 0.000(7) 0.062(8) 0.023(5)
C48 0.062(6) 0.097(7) 0.152(8) -0.018(7) 0.064(6) -0.019(5)
C49 0.123(8) 0.117(8) 0.142(8) 0.028(6) 0.082(7) 0.028(6)
C50 0.115(7) 0.054(5) 0.160(8) 0.015(5) 0.090(7) 0.015(5)
C51 0.057(4) 0.055(4) 0.060(5) 0.005(4) 0.024(4) -0.009(3)
C52 0.062(5) 0.083(6) 0.064(6) 0.011(5) 0.026(5) -0.003(4)
C53 0.072(5) 0.078(5) 0.051(5) 0.004(5) 0.017(4) 0.014(4)
C54 0.053(4) 0.069(5) 0.055(6) -0.016(4) 0.007(4) -0.012(4)
C55 0.047(4) 0.055(4) 0.055(5) 0.003(4) 0.025(4) 0.004(3)
C56 0.052(4) 0.053(4) 0.054(5) -0.008(4) 0.016(4) 0.004(3)
C57 0.059(4) 0.070(5) 0.057(5) -0.009(4) 0.028(4) 0.008(4)
C58 0.050(4) 0.069(5) 0.044(5) 0.003(4) 0.010(4) -0.010(4)
C59 0.041(4) 0.056(4) 0.053(5) 0.006(4) 0.010(4) 0.005(3)
C60 0.040(4) 0.048(4) 0.058(5) -0.003(4) 0.019(4) 0.000(3)

loop_
_atom_type_symbol
_atom_type_description
_atom_type_scat_dispersion_real
_atom_type_scat_dispersion_imag
_atom_type_scat_source
C C 0.0181 0.0091
;
International Tables for Crystallography
(Vol. C, Tables 4.2.6.8 and 6.1.1.4)
;
Cu Cu -1.9646 0.5888
;
International Tables for Crystallography
(Vol. C, Tables 4.2.6.8 and 6.1.1.4)
;
F F 0.0727 0.0534
;
International Tables for Crystallography
(Vol. C, Tables 4.2.6.8 and 6.1.1.4)
;
O O 0.0492 0.0322
;
International Tables for Crystallography
(Vol. C, Tables 4.2.6.8 and 6.1.1.4)
;
H H 0.0000 0.0000
;
International Tables for Crystallography
(Vol. C, Table 6.1.1.4)
;
N N 0.0311 0.0180
;
International Tables for Crystallography
(Vol. C, Tables 4.2.6.8 and 6.1.1.4)
;

loop_
_geom_angle_atom_site_label_1
_geom_angle_atom_site_label_2
_geom_angle_atom_site_label_3
_geom_angle
_geom_angle_site_symmetry_1
_geom_angle_site_symmetry_3
_geom_angle_publ_flag
O1 Cu1 O1 176.4(2) . 2_655 ?
O1 Cu1 N1 91.87(17) . . ?
O1 Cu1 N1 88.58(18) 2_655 . ?
O1 Cu1 N1 88.59(18) . 2_655 ?
O1 Cu1 N1 91.87(17) 2_655 2_655 ?
N1 Cu1 N1 165.6(3) . 2_655 ?
O1 Cu1 O3 88.2(2) . . ?
O1 Cu1 O3 88.2(2) 2_655 . ?
N1 Cu1 O3 97.2(10) . . ?
N1 Cu1 O3 97.2(10) 2_655 . ?
O4 Cu2 O6 178.11(16) . . ?
O4 Cu2 N2 89.46(18) . . ?
O6 Cu2 N2 90.71(18) . . ?
O4 Cu2 N3 90.12(19) . . ?
O6 Cu2 N3 89.39(18) . . ?
N2 Cu2 N3 170.36(19) . . ?
O4 Cu2 O8 90.3(2) . . ?
O6 Cu2 O8 91.5(2) . . ?
N2 Cu2 O8 95.3(11) . . ?
N3 Cu2 O8 94.3(11) . . ?
O11 Cu3 O9 177.89(18) . . ?
O11 Cu3 N5 88.88(18) . . ?
O9 Cu3 N5 91.58(17) . . ?
O11 Cu3 N4 91.21(17) . . ?
O9 Cu3 N4 88.78(18) . . ?
N5 Cu3 N4 167.6(2) . . ?
O11 Cu3 O13 90.5(2) . . ?
O9 Cu3 O13 87.4(2) . . ?
N5 Cu3 O13 97.4(10) . . ?
N4 Cu3 O13 95.0(10) . . ?
C1 O1 Cu1 121.5(4) . . ?
Cu1 O3 H1 121(4) . . ?
Cu1 O3 H1 121(4) . 2_655 ?
H1 O3 H1 118(8) . 2_655 ?
C13 O4 Cu2 120.1(5) . . ?
C20 O6 Cu2 121.0(5) . . ?
Cu2 O8 H2 131.3(16) . . ?
Cu2 O8 H5 122.7(17) . . ?
H2 O8 H5 106(2) . . ?
C37 O9 Cu3 121.8(5) . . ?
C44 O11 Cu3 119.1(5) . . ?
Cu3 O13 H6 127.6(18) . . ?
Cu3 O13 H13 127.6(18) . . ?
H6 O13 H13 102(2) . . ?
C12 N1 C8 117.8(6) . . ?
C12 N1 Cu1 122.7(8) . . ?
C8 N1 Cu1 119.4(8) . . ?
C27 N2 C31 117.0(6) . . ?
C27 N2 Cu2 122.0(8) . . ?
C31 N2 Cu2 120.9(9) . . ?
C36 N3 C32 117.1(6) . . ?
C36 N3 Cu2 122.0(8) . . ?
C32 N3 Cu2 120.8(8) . . ?
C55 N4 C51 118.4(6) . . ?
C55 N4 Cu3 120.4(8) . . ?
C51 N4 Cu3 121.2(8) . . ?
C56 N5 C60 117.5(6) . . ?
C56 N5 Cu3 121.5(7) . . ?
C60 N5 Cu3 121.0(9) . . ?
O2 C1 O1 125.0(6) . . ?
O2 C1 C2 120.6(6) . . ?
O1 C1 C2 114.5(5) . . ?
C3 C2 C7 116.6(7) . . ?
C3 C2 C1 123.5(6) . . ?
C7 C2 C1 119.8(6) . . ?
C2 C3 C4 126.5(7) . . ?
C2 C3 H3 116.7 . . ?
C4 C3 H3 116.7 . . ?
C5 C4 C3 114.7(7) . . ?
C5 C4 H4 122.6 . . ?
C3 C4 H4 122.6 . . ?
C6 C5 F1 119.0(8) . . ?
C6 C5 C4 120.7(8) . . ?
F1 C5 C4 120.3(8) . . ?
C5 C6 F2 117.5(7) . . ?
C5 C6 C7 121.7(7) . . ?
F2 C6 C7 120.8(8) . . ?
C2 C7 C6 119.5(7) . . ?
C2 C7 H7 120.2 . . ?
C6 C7 H7 120.2 . . ?
N1 C8 C9 122.6(9) . . ?
N1 C8 H8 118.7 . . ?
C9 C8 H8 118.7 . . ?
C10 C9 C8 117.9(10) . . ?
C10 C9 H9 121.0 . . ?
C8 C9 H9 121.0 . . ?
C9 C10 C11 120.4(7) . . ?
C9 C10 H10 119.8 . . ?
C11 C10 H10 119.8 . . ?
C12 C11 C10 118.1(9) . . ?
C12 C11 H11 121.0 . . ?
C10 C11 H11 121.0 . . ?
N1 C12 C11 123.2(9) . . ?
N1 C12 H12 118.4 . . ?
C11 C12 H12 118.4 . . ?
O5 C13 O4 126.6(7) . . ?
O5 C13 C14 119.3(7) . . ?
O4 C13 C14 114.0(6) . . ?
C15 C14 C19 118.5(7) . . ?
C15 C14 C13 122.9(6) . . ?
C19 C14 C13 118.7(7) . . ?
C16 C15 C14 119.6(8) . . ?
C16 C15 H15 120.2 . . ?
C14 C15 H15 120.2 . . ?
C15 C16 C17 122.6(9) . . ?
C15 C16 F4A 119.6(8) . . ?
C17 C16 F4A 117.6(8) . . ?
C15 C16 H16B 118.7 . . ?
C17 C16 H16B 118.7 . . ?
C18 C17 F3 121.1(9) . . ?
C18 C17 C16 118.9(9) . . ?
F3 C17 C16 119.9(8) . . ?
F4B C18 C17 111.8(12) . . ?
F4B C18 C19 124.0(11) . . ?
C17 C18 C19 121.6(8) . . ?
C17 C18 H18A 119.2 . . ?
C19 C18 H18A 119.2 . . ?
C14 C19 C18 118.7(7) . . ?
C14 C19 H19 120.7 . . ?
C18 C19 H19 120.7 . . ?
O7 C20 O6 125.6(7) . . ?
O7 C20 C21 115.5(7) . . ?
O6 C20 C21 118.9(7) . . ?
C26 C21 C22 117.0(8) . . ?
C26 C21 C20 125.3(9) . . ?
C22 C21 C20 117.7(7) . . ?
C21 C22 C23 121.6(8) . . ?
C21 C22 H22 119.2 . . ?
C23 C22 H22 119.2 . . ?
C24 C23 F6B 128.8(14) . . ?
C24 C23 C22 112.0(11) . . ?
F6B C23 C22 113.0(13) . . ?
C24 C23 H23A 124.0 . . ?
C22 C23 H23A 124.0 . . ?
C23 C24 C25 129.8(11) . . ?
C23 C24 F5 114.4(12) . . ?
C25 C24 F5 115.8(10) . . ?
F6A C25 C24 123.6(11) . . ?
F6A C25 C26 118.4(11) . . ?
C24 C25 C26 117.8(9) . . ?
C24 C25 H25B 121.1 . . ?
C26 C25 H25B 121.1 . . ?
C21 C26 C25 121.7(10) . . ?
C21 C26 H26 119.2 . . ?
C25 C26 H26 119.2 . . ?
N2 C27 C28 122.6(9) . . ?
N2 C27 H27 118.7 . . ?
C28 C27 H27 118.7 . . ?
C29 C28 C27 120.8(10) . . ?
C29 C28 H28 119.6 . . ?
C27 C28 H28 119.6 . . ?
C28 C29 C30 117.3(7) . . ?
C28 C29 H29 121.3 . . ?
C30 C29 H29 121.3 . . ?
C31 C30 C29 119.1(9) . . ?
C31 C30 H30 120.5 . . ?
C29 C30 H30 120.5 . . ?
N2 C31 C30 123.1(9) . . ?
N2 C31 H31 118.4 . . ?
C30 C31 H31 118.4 . . ?
N3 C32 C33 122.7(9) . . ?
N3 C32 H32 118.7 . . ?
C33 C32 H32 118.7 . . ?
C34 C33 C32 118.8(10) . . ?
C34 C33 H33 120.6 . . ?
C32 C33 H33 120.6 . . ?
C33 C34 C35 119.4(7) . . ?
C33 C34 H34 120.3 . . ?
C35 C34 H34 120.3 . . ?
C34 C35 C36 118.6(10) . . ?
C34 C35 H35 120.7 . . ?
C36 C35 H35 120.7 . . ?
N3 C36 C35 123.3(9) . . ?
N3 C36 H36 118.3 . . ?
C35 C36 H36 118.3 . . ?
O10 C37 O9 126.0(7) . . ?
O10 C37 C38 119.4(6) . . ?
O9 C37 C38 114.5(6) . . ?
C43 C38 C39 116.3(7) . . ?
C43 C38 C37 121.4(7) . . ?
C39 C38 C37 122.2(6) . . ?
C38 C39 C40 124.2(7) . . ?
C38 C39 H39 117.9 . . ?
C40 C39 H39 117.9 . . ?
C41 C40 C39 116.1(10) . . ?
C41 C40 H40 122.0 . . ?
C39 C40 H40 122.0 . . ?
C40 C41 C42 123.6(9) . . ?
C40 C41 F7 122.3(10) . . ?
C42 C41 F7 114.1(9) . . ?
F8 C42 C41 121.7(9) . . ?
F8 C42 C43 117.2(9) . . ?
C41 C42 C43 120.8(7) . . ?
C38 C43 C42 119.0(7) . . ?
C38 C43 H43 120.5 . . ?
C42 C43 H43 120.5 . . ?
O12 C44 O11 124.9(7) . . ?
O12 C44 C45 119.8(7) . . ?
O11 C44 C45 115.3(6) . . ?
C46 C45 C50 118.0(8) . . ?
C46 C45 C44 121.9(7) . . ?
C50 C45 C44 120.1(7) . . ?
C45 C46 C47 118.4(9) . . ?
C45 C46 H46 120.8 . . ?
C47 C46 H46 120.8 . . ?
C48 C47 C46 124.4(9) . . ?
C48 C47 F10 117.6(10) . . ?
C46 C47 F10 117.4(10) . . ?
C47 C48 F9 120.3(10) . . ?
C47 C48 C49 121.6(9) . . ?
F9 C48 C49 118.1(9) . . ?
C48 C49 C50 112.1(8) . . ?
C48 C49 H49 124.0 . . ?
C50 C49 H49 124.0 . . ?
C45 C50 C49 125.4(7) . . ?
C45 C50 H50 117.3 . . ?
C49 C50 H50 117.3 . . ?
N4 C51 C52 121.9(9) . . ?
N4 C51 H51 119.0 . . ?
C52 C51 H51 119.0 . . ?
C51 C52 C53 120.1(10) . . ?
C51 C52 H52 119.9 . . ?
C53 C52 H52 119.9 . . ?
C52 C53 C54 118.9(7) . . ?
C52 C53 H53 120.6 . . ?
C54 C53 H53 120.6 . . ?
C53 C54 C55 118.7(9) . . ?
C53 C54 H54 120.7 . . ?
C55 C54 H54 120.7 . . ?
N4 C55 C54 122.0(9) . . ?
N4 C55 H55 119.0 . . ?
C54 C55 H55 119.0 . . ?
N5 C56 C57 121.9(9) . . ?
N5 C56 H56 119.1 . . ?
C57 C56 H56 119.1 . . ?
C58 C57 C56 118.9(10) . . ?
C58 C57 H57 120.6 . . ?
C56 C57 H57 120.6 . . ?
C59 C58 C57 119.8(7) . . ?
C59 C58 H58 120.1 . . ?
C57 C58 H58 120.1 . . ?
C58 C59 C60 118.5(9) . . ?
C58 C59 H59 120.7 . . ?
C60 C59 H59 120.7 . . ?
N5 C60 C59 123.4(9) . . ?
N5 C60 H60 118.3 . . ?
C59 C60 H60 118.3 . . ?

loop_
_geom_bond_atom_site_label_1
_geom_bond_atom_site_label_2
_geom_bond_distance
_geom_bond_site_symmetry_2
_geom_bond_publ_flag
Cu1 O1 1.938(4) . ?
Cu1 O1 1.939(4) 2_655 ?
Cu1 N1 2.029(7) . ?
Cu1 N1 2.029(7) 2_655 ?
Cu1 O3 2.300(6) . ?
Cu2 O4 1.948(4) . ?
Cu2 O6 1.958(4) . ?
Cu2 N2 2.006(6) . ?
Cu2 N3 2.019(5) . ?
Cu2 O8 2.249(3) . ?
Cu3 O11 1.956(4) . ?
Cu3 O9 1.957(4) . ?
Cu3 N5 2.017(7) . ?
Cu3 N4 2.020(6) . ?
Cu3 O13 2.274(4) . ?
F1 C5 1.349(7) . ?
F2 C6 1.360(8) . ?
F3 C17 1.348(8) . ?
F4A C16 1.367(11) . ?
F4B C18 1.309(14) . ?
F5 C24 1.357(9) . ?
F6A C25 1.330(11) . ?
F6B C23 1.370(17) . ?
F7 C41 1.359(8) . ?
F8 C42 1.342(9) . ?
F9 C48 1.348(8) . ?
F10 C47 1.389(11) . ?
O1 C1 1.280(6) . ?
O2 C1 1.246(6) . ?
O3 H1 0.824(19) . ?
O3 H1 0.824(19) 2_655 ?
O4 C13 1.270(8) . ?
O5 C13 1.220(7) . ?
O6 C20 1.273(7) . ?
O7 C20 1.233(8) . ?
O8 H2 0.831(17) . ?
O8 H5 0.836(16) . ?
O9 C37 1.263(7) . ?
O10 C37 1.221(7) . ?
O11 C44 1.278(8) . ?
O12 C44 1.225(7) . ?
O13 H6 0.849(18) . ?
O13 H13 0.862(19) . ?
N1 C12 1.319(12) . ?
N1 C8 1.344(11) . ?
N2 C27 1.329(11) . ?
N2 C31 1.346(12) . ?
N3 C36 1.321(12) . ?
N3 C32 1.332(11) . ?
N4 C55 1.337(12) . ?
N4 C51 1.354(11) . ?
N5 C56 1.347(11) . ?
N5 C60 1.350(12) . ?
C1 C2 1.501(8) . ?
C2 C3 1.332(9) . ?
C2 C7 1.363(8) . ?
C3 C4 1.377(8) . ?
C3 H3 0.9400 . ?
C4 C5 1.374(9) . ?
C4 H4 0.9400 . ?
C5 C6 1.342(10) . ?
C6 C7 1.373(8) . ?
C7 H7 0.9400 . ?
C8 C9 1.402(7) . ?
C8 H8 0.9400 . ?
C9 C10 1.339(13) . ?
C9 H9 0.9400 . ?
C10 C11 1.389(12) . ?
C10 H10 0.9400 . ?
C11 C12 1.375(8) . ?
C11 H11 0.9400 . ?
C12 H12 0.9400 . ?
C13 C14 1.512(8) . ?
C14 C15 1.362(9) . ?
C14 C19 1.397(9) . ?
C15 C16 1.357(8) . ?
C15 H15 0.9400 . ?
C16 C17 1.354(11) . ?
C16 H16B 0.9400 . ?
C17 C18 1.307(11) . ?
C18 C19 1.402(8) . ?
C18 H18A 0.9400 . ?
C19 H19 0.9400 . ?
C20 C21 1.483(9) . ?
C21 C26 1.335(10) . ?
C21 C22 1.406(9) . ?
C22 C23 1.538(10) . ?
C22 H22 0.9400 . ?
C23 C24 1.248(13) . ?
C23 H23A 0.9400 . ?
C24 C25 1.348(12) . ?
C25 C26 1.412(10) . ?
C25 H25B 0.9400 . ?
C26 H26 0.9400 . ?
C27 C28 1.373(8) . ?
C27 H27 0.9400 . ?
C28 C29 1.368(13) . ?
C28 H28 0.9400 . ?
C29 C30 1.382(12) . ?
C29 H29 0.9400 . ?
C30 C31 1.380(8) . ?
C30 H30 0.9400 . ?
C31 H31 0.9400 . ?
C32 C33 1.393(7) . ?
C32 H32 0.9400 . ?
C33 C34 1.344(13) . ?
C33 H33 0.9400 . ?
C34 C35 1.366(12) . ?
C34 H34 0.9400 . ?
C35 C36 1.379(8) . ?
C35 H35 0.9400 . ?
C36 H36 0.9400 . ?
C37 C38 1.490(8) . ?
C38 C43 1.365(8) . ?
C38 C39 1.380(10) . ?
C39 C40 1.422(10) . ?
C39 H39 0.9400 . ?
C40 C41 1.291(11) . ?
C40 H40 0.9400 . ?
C41 C42 1.343(11) . ?
C42 C43 1.415(9) . ?
C43 H43 0.9400 . ?
C44 C45 1.502(8) . ?
C45 C46 1.299(9) . ?
C45 C50 1.362(10) . ?
C46 C47 1.373(10) . ?
C46 H46 0.9400 . ?
C47 C48 1.316(11) . ?
C48 C49 1.356(11) . ?
C49 C50 1.432(10) . ?
C49 H49 0.9400 . ?
C50 H50 0.9400 . ?
C51 C52 1.364(7) . ?
C51 H51 0.9400 . ?
C52 C53 1.366(13) . ?
C52 H52 0.9400 . ?
C53 C54 1.383(12) . ?
C53 H53 0.9400 . ?
C54 C55 1.393(8) . ?
C54 H54 0.9400 . ?
C55 H55 0.9400 . ?
C56 C57 1.379(8) . ?
C56 H56 0.9400 . ?
C57 C58 1.379(12) . ?
C57 H57 0.9400 . ?
C58 C59 1.362(12) . ?
C58 H58 0.9400 . ?
C59 C60 1.362(8) . ?
C59 H59 0.9400 . ?
C60 H60 0.9400 . ?

loop_
_geom_hbond_atom_site_label_D
_geom_hbond_atom_site_label_H
_geom_hbond_atom_site_label_A
_geom_hbond_site_symmetry_D
_geom_hbond_site_symmetry_H
_geom_hbond_site_symmetry_A
_geom_hbond_distance_DA
_geom_hbond_distance_DH
_geom_hbond_distance_HA
_geom_hbond_angle_DHA
_geom_hbond_publ_flag
O3 H1 O2 . . 1_565 2.788(5) 0.82(4) 1.97(4) 170(5) no
O3 H1 O2 . 2_655 2_665 2.788(5) 0.82(4) 1.97(4) 170(5) no
O8 H2 O5 . . 1_565 2.746(6) 0.831(18) 1.917(17) 174.9(18) no
O8 H5 O7 . . 1_565 2.710(7) 0.835(16) 1.878(19) 174(2) no
O13 H6 O12 . . 1_565 2.758(6) 0.85(2) 1.930(19) 164.6(7) no
O13 H13 O10 . . 1_565 2.832(6) 0.862(19) 1.97(2) 179(2) no

loop_
_geom_torsion_atom_site_label_1
_geom_torsion_atom_site_label_2
_geom_torsion_atom_site_label_3
_geom_torsion_atom_site_label_4
_geom_torsion
_geom_torsion_site_symmetry_1
_geom_torsion_site_symmetry_2
_geom_torsion_site_symmetry_3
_geom_torsion_site_symmetry_4
_geom_torsion_publ_flag
Cu1 O1 C1 O2 -15.8(9) . . . . ?
Cu1 O1 C1 C2 164.4(4) . . . . ?
O2 C1 C2 C3 160.4(6) . . . . ?
O1 C1 C2 C3 -19.8(9) . . . . ?
O2 C1 C2 C7 -17.4(9) . . . . ?
O1 C1 C2 C7 162.4(6) . . . . ?
C7 C2 C3 C4 3.3(11) . . . . ?
C1 C2 C3 C4 -174.5(7) . . . . ?
C2 C3 C4 C5 -3.4(13) . . . . ?
C3 C4 C5 C6 0.0(12) . . . . ?
C3 C4 C5 F1 -178.8(7) . . . . ?
F1 C5 C6 F2 1.4(12) . . . . ?
C4 C5 C6 F2 -177.5(8) . . . . ?
F1 C5 C6 C7 -178.0(7) . . . . ?
C4 C5 C6 C7 3.1(13) . . . . ?
C3 C2 C7 C6 0.1(10) . . . . ?
C1 C2 C7 C6 178.0(6) . . . . ?
C5 C6 C7 C2 -3.2(12) . . . . ?
F2 C6 C7 C2 177.4(6) . . . . ?
C12 N1 C8 C9 -0.5(9) . . . . ?
Cu1 N1 C8 C9 -177.4(5) . . . . ?
N1 C8 C9 C10 1.1(10) . . . . ?
C8 C9 C10 C11 -1.5(11) . . . . ?
C9 C10 C11 C12 1.3(10) . . . . ?
C8 N1 C12 C11 0.2(9) . . . . ?
Cu1 N1 C12 C11 177.1(5) . . . . ?
C10 C11 C12 N1 -0.7(10) . . . . ?
Cu2 O4 C13 O5 -15.3(9) . . . . ?
Cu2 O4 C13 C14 165.5(4) . . . . ?
O5 C13 C14 C15 -174.7(7) . . . . ?
O4 C13 C14 C15 4.6(10) . . . . ?
O5 C13 C14 C19 5.4(10) . . . . ?
O4 C13 C14 C19 -175.3(6) . . . . ?
C19 C14 C15 C16 -0.4(12) . . . . ?
C13 C14 C15 C16 179.7(7) . . . . ?
C14 C15 C16 C17 2.9(14) . . . . ?
C14 C15 C16 F4A -171.6(8) . . . . ?
C15 C16 C17 C18 -4.1(15) . . . . ?
F4A C16 C17 C18 170.5(9) . . . . ?
C15 C16 C17 F3 179.5(8) . . . . ?
F4A C16 C17 F3 -5.9(14) . . . . ?
F3 C17 C18 F4B 16.5(17) . . . . ?
C16 C17 C18 F4B -159.8(13) . . . . ?
F3 C17 C18 C19 179.1(7) . . . . ?
C16 C17 C18 C19 2.8(14) . . . . ?
C15 C14 C19 C18 -0.8(10) . . . . ?
C13 C14 C19 C18 179.1(6) . . . . ?
F4B C18 C19 C14 160.0(14) . . . . ?
C17 C18 C19 C14 -0.4(12) . . . . ?
Cu2 O6 C20 O7 -9.0(9) . . . . ?
Cu2 O6 C20 C21 169.5(5) . . . . ?
O7 C20 C21 C26 3.6(11) . . . . ?
O6 C20 C21 C26 -175.0(7) . . . . ?
O7 C20 C21 C22 -177.9(7) . . . . ?
O6 C20 C21 C22 3.4(11) . . . . ?
C26 C21 C22 C23 0.7(13) . . . . ?
C20 C21 C22 C23 -177.8(8) . . . . ?
C21 C22 C23 C24 -3.7(15) . . . . ?
C21 C22 C23 F6B -158.6(12) . . . . ?
F6B C23 C24 C25 154.0(16) . . . . ?
C22 C23 C24 C25 4(2) . . . . ?
F6B C23 C24 F5 -29(2) . . . . ?
C22 C23 C24 F5 -179.3(8) . . . . ?
C23 C24 C25 F6A 172.7(13) . . . . ?
F5 C24 C25 F6A -3.8(17) . . . . ?
C23 C24 C25 C26 -1(2) . . . . ?
F5 C24 C25 C26 -177.9(8) . . . . ?
C22 C21 C26 C25 2.3(13) . . . . ?
C20 C21 C26 C25 -179.2(8) . . . . ?
F6A C25 C26 C21 -176.8(10) . . . . ?
C24 C25 C26 C21 -2.4(14) . . . . ?
C31 N2 C27 C28 2.0(9) . . . . ?
Cu2 N2 C27 C28 -177.4(5) . . . . ?
N2 C27 C28 C29 -1.7(10) . . . . ?
C27 C28 C29 C30 0.5(10) . . . . ?
C28 C29 C30 C31 0.3(10) . . . . ?
C27 N2 C31 C30 -1.2(9) . . . . ?
Cu2 N2 C31 C30 178.2(5) . . . . ?
C29 C30 C31 N2 0.1(10) . . . . ?
C36 N3 C32 C33 1.4(9) . . . . ?
Cu2 N3 C32 C33 -175.9(5) . . . . ?
N3 C32 C33 C34 0.2(10) . . . . ?
C32 C33 C34 C35 -2.2(10) . . . . ?
C33 C34 C35 C36 2.5(10) . . . . ?
C32 N3 C36 C35 -1.1(9) . . . . ?
Cu2 N3 C36 C35 176.2(5) . . . . ?
C34 C35 C36 N3 -0.8(10) . . . . ?
Cu3 O9 C37 O10 -12.9(9) . . . . ?
Cu3 O9 C37 C38 166.6(4) . . . . ?
O10 C37 C38 C43 -17.4(10) . . . . ?
O9 C37 C38 C43 163.1(6) . . . . ?
O10 C37 C38 C39 161.3(6) . . . . ?
O9 C37 C38 C39 -18.2(9) . . . . ?
C43 C38 C39 C40 2.2(11) . . . . ?
C37 C38 C39 C40 -176.5(8) . . . . ?
C38 C39 C40 C41 -1.5(14) . . . . ?
C39 C40 C41 C42 0.0(16) . . . . ?
C39 C40 C41 F7 -177.5(8) . . . . ?
C40 C41 C42 F8 -173.4(10) . . . . ?
F7 C41 C42 F8 4.2(14) . . . . ?
C40 C41 C42 C43 0.7(16) . . . . ?
F7 C41 C42 C43 178.4(7) . . . . ?
C39 C38 C43 C42 -1.5(10) . . . . ?
C37 C38 C43 C42 177.3(7) . . . . ?
F8 C42 C43 C38 174.5(7) . . . . ?
C41 C42 C43 C38 0.1(13) . . . . ?
Cu3 O11 C44 O12 -18.0(9) . . . . ?
Cu3 O11 C44 C45 162.9(4) . . . . ?
O12 C44 C45 C46 -174.9(7) . . . . ?
O11 C44 C45 C46 4.3(10) . . . . ?
O12 C44 C45 C50 3.9(10) . . . . ?
O11 C44 C45 C50 -176.9(6) . . . . ?
C50 C45 C46 C47 2.4(13) . . . . ?
C44 C45 C46 C47 -178.8(8) . . . . ?
C45 C46 C47 C48 -1.8(16) . . . . ?
C45 C46 C47 F10 -173.3(8) . . . . ?
C46 C47 C48 F9 -179.4(9) . . . . ?
F10 C47 C48 F9 -7.9(15) . . . . ?
C46 C47 C48 C49 0.5(17) . . . . ?
F10 C47 C48 C49 172.0(9) . . . . ?
C47 C48 C49 C50 0.0(14) . . . . ?
F9 C48 C49 C50 179.9(7) . . . . ?
C46 C45 C50 C49 -2.1(13) . . . . ?
C44 C45 C50 C49 179.1(8) . . . . ?
C48 C49 C50 C45 0.8(14) . . . . ?
C55 N4 C51 C52 2.6(9) . . . . ?
Cu3 N4 C51 C52 -175.0(5) . . . . ?
N4 C51 C52 C53 -1.4(10) . . . . ?
C51 C52 C53 C54 -0.9(10) . . . . ?
C52 C53 C54 C55 2.0(10) . . . . ?
C51 N4 C55 C54 -1.5(8) . . . . ?
Cu3 N4 C55 C54 176.2(4) . . . . ?
C53 C54 C55 N4 -0.8(10) . . . . ?
C60 N5 C56 C57 2.1(8) . . . . ?
Cu3 N5 C56 C57 -179.7(5) . . . . ?
N5 C56 C57 C58 -1.0(10) . . . . ?
C56 C57 C58 C59 -1.0(10) . . . . ?
C57 C58 C59 C60 1.8(9) . . . . ?
C56 N5 C60 C59 -1.3(8) . . . . ?
Cu3 N5 C60 C59 -179.5(4) . . . . ?
C58 C59 C60 N5 -0.7(9) . . . . ?
